data_1557267
loop_
_publ_author_name
'Gopal, Damodaragounder'
'Macikenas, Dainius'
'Sayre, Lawrence M.'
'Protasiewicz, John D.'

_publ_section_title
;
 Structural Determination of a Dimeric Side-Product Accompanying
 Dihydropyrazine Preparation
;
_journal_name_full 'Acta Chemica Scandinavica'
_journal_page_first 938
_journal_page_last 941
_journal_paper_doi 10.3891/acta.chem.scand.51-0938
_journal_volume 51
_journal_year 1997
_chemical_formula_sum 'C16 H28 N4'
_chemical_formula_weight 276.42
_space_group_IT_number 88
_space_group_name_Hall '-I 4ad'
_space_group_name_H-M_alt 'I 41/a :2'
_symmetry_cell_setting tetragonal
_symmetry_Int_Tables_number 88
_symmetry_space_group_name_Hall '-I 4ad'
_symmetry_space_group_name_H-M 'I 41/a :2'
_cell_angle_alpha 90.
_cell_angle_beta 90.
_cell_angle_gamma 90.
_cell_formula_units_Z 8
_cell_length_a 12.090(1)
_cell_length_b 12.090(1)
_cell_length_c 22.007(3)
_cell_volume 3216.7(6)
_diffrn_ambient_temperature 288
_diffrn_radiation_probe x-ray
_diffrn_radiation_type MoK\a
_diffrn_radiation_wavelength 0.71073
_exptl_absorpt_coefficient_mu 0.070
_exptl_crystal_density_diffrn 1.142
_exptl_crystal_F_000 1216
_refine_ls_goodness_of_fit_ref 1.178
_refine_ls_number_parameters 134
_refine_ls_number_reflns 1259
_refine_ls_R_factor_gt 0.0505
_refine_ls_wR_factor_gt 0.0949
_cod_data_source_file Acta-Chem-Scand-1997-51-938.cif
_cod_data_source_block 1
_cod_original_cell_volume 3216.8(7)
_cod_original_sg_symbol_H-M 'I 41/a'
_cod_database_code 1557267

loop_
_space_group_symop_id
_space_group_symop_operation_xyz
1 x,y,z
2 3/4-y,1/4+x,1/4+z
3 1/2-x,-y,1/2+z
4 3/4+y,3/4-x,3/4+z
5 -x,-y,-z
6 1/4+y,3/4-x,3/4-z
7 1/2+x,y,1/2-z
8 1/4-y,1/4+x,1/4-z
9 1/2+x,1/2+y,1/2+z
10 1/4-y,3/4+x,3/4+z
11 -x,1/2-y,z
12 1/4+y,1/4-x,1/4+z
13 1/2-x,1/2-y,1/2-z
14 3/4+y,1/4-x,1/4-z
15 x,1/2+y,-z
16 3/4-y,3/4+x,3/4-z

loop_
_atom_site_label
_atom_site_type_symbol
_atom_site_thermal_displace_type
_atom_site_fract_x
_atom_site_fract_y
_atom_site_fract_z
_atom_site_occupancy
_atom_site_U_iso_or_equiv
_atom_site_calc_flag
_atom_site_refinement_flags
_atom_site_disorder_assembly
_atom_site_disorder_group
N1 N Uiso -0.1807(2) 0.3754(2) 0.00470(10) 1.000 0.0380(10) . . . .
N2 N Uiso 0.1447(2) 0.5023(2) 0.10150(10) 1.000 0.0410(10) . . . .
C1 C Uiso -0.3493(3) 0.4701(3) -0.0260(2) 1.000 0.0600(10) . . . .
C2 C Uiso -0.3242(3) 0.2673(3) -0.0426(2) 1.000 0.0600(10) . . . .
C3 C Uiso -0.0433(3) 0.5864(3) 0.0960(2) 1.000 0.0490(10) . . . .
C4 C Uiso 0.2172(2) 0.5981(3) 0.10500(10) 1.000 0.0440(10) . . . .
C5 C Uiso 0.0482(2) 0.5226(2) 0.06290(10) 1.000 0.0350(10) . . . .
C6 C Uiso 0.0025(2) 0.4085(2) 0.04330(10) 1.000 0.0370(10) . . . .
C7 C Uiso -0.0853(2) 0.4167(2) -0.00560(10) 1.000 0.0330(10) . . . .
C8 C Uiso -0.2671(2) 0.3799(2) -0.04300(10) 1.000 0.0370(10) . . . .

loop_
_atom_type_symbol
_atom_type_description
_atom_type_scat_dispersion_real
_atom_type_scat_dispersion_imag
_atom_type_scat_source
C C 0.0033 0.0016 ' International Tables Vol C Tables 4.2.6.8 and 6.1.1.4'
N N 0.0061 0.0033 ' International Tables Vol C Tables 4.2.6.8 and 6.1.1.4'

loop_
_geom_angle_atom_site_label_1
_geom_angle_atom_site_label_2
_geom_angle_atom_site_label_3
_geom_angle
_geom_angle_site_symmetry_1
_geom_angle_site_symmetry_2
_geom_angle_site_symmetry_3
_geom_angle_publ_flag
C7 N1 C8 119.8(2) . . . yes
C4 N2 C5 112.2(2) . . . yes
N2 C4 C8 109.4(2) . . 5_565 yes
N2 C5 C3 112.6(2) . . . yes
N2 C5 C6 107.3(2) . . . yes
N2 C5 C7 109.0(2) . . 5_565 yes
C3 C5 C6 108.9(2) . . . no
C3 C5 C7 111.3(2) . . 5_565 no
C6 C5 C7 107.65(18) . . 5_565 no
C5 C6 C7 113.0(2) . . . no
N1 C7 C6 118.8(2) . . . yes
N1 C7 C5 126.9(2) . . 5_565 yes
C5 C7 C6 114.4(2) 5_565 . . no
N1 C8 C1 108.2(2) . . . yes
N1 C8 C2 106.4(2) . . . yes
N1 C8 C4 111.3(2) . . 5_565 yes
C1 C8 C2 110.0(2) . . . no
C1 C8 C4 110.8(2) . . 5_565 no
C2 C8 C4 110.0(3) . . 5_565 no

loop_
_geom_bond_atom_site_label_1
_geom_bond_atom_site_label_2
_geom_bond_distance
_geom_bond_site_symmetry_1
_geom_bond_site_symmetry_2
_geom_bond_publ_flag
N1 C7 1.277(3) . . yes
N1 C8 1.482(3) . . yes
N2 C4 1.455(4) . . yes
N2 C5 1.464(3) . . yes
C1 C8 1.522(4) . . no
C2 C8 1.526(4) . . no
C3 C5 1.533(4) . . no
C4 C8 1.515(3) . 5_565 no
C5 C6 1.547(3) . . no
C5 C7 1.526(3) . 5_565 no
C6 C7 1.515(3) . . no

loop_
_geom_torsion_atom_site_label_1
_geom_torsion_atom_site_label_2
_geom_torsion_atom_site_label_3
_geom_torsion_atom_site_label_4
_geom_torsion
_geom_torsion_site_symmetry_1
_geom_torsion_site_symmetry_2
_geom_torsion_site_symmetry_3
_geom_torsion_site_symmetry_4
_geom_torsion_publ_flag
C8 N1 C7 C6 -178.5(2) . . . . no
C8 N1 C7 C5 2.7(4) . . . 5_565 no
C7 N1 C8 C1 -103.9(3) . . . . no
C7 N1 C8 C2 137.9(3) . . . . no
C7 N1 C8 C4 18.1(3) . . . 5_565 no
C5 N2 C4 C8 -65.7(3) . . . 5_565 no
C4 N2 C5 C3 -80.9(3) . . . . no
C4 N2 C5 C6 159.41(19) . . . . no
C4 N2 C5 C7 43.1(3) . . . 5_565 no
N2 C4 C8 N1 50.9(3) . . 5_565 5_565 no
N2 C4 C8 C1 -69.6(3) . . 5_565 5_565 no
N2 C4 C8 C2 168.6(2) . . 5_565 5_565 no
N2 C5 C6 C7 -169.98(19) . . . . no
C3 C5 C6 C7 68.0(3) . . . . no
C7 C5 C6 C7 -52.8(3) 5_565 . . . no
N2 C5 C7 N1 -9.2(3) . . 5_565 5_565 no
N2 C5 C7 C6 169.7(2) . . 5_565 5_565 no
C3 C5 C7 N1 115.6(3) . . 5_565 5_565 no
C3 C5 C7 C6 -65.6(3) . . 5_565 5_565 no
C6 C5 C7 N1 -125.2(3) . . 5_565 5_565 no
C6 C5 C7 C6 53.6(3) . . 5_565 5_565 no
C5 C6 C7 N1 -122.5(2) . . . . no
C5 C6 C7 C5 56.4(3) . . . 5_565 no
